data_2014888
loop_
_publ_author_name
'Glidewell, Christopher'
'Low, John N.'
'Skakle, Janet M. S.'
'Wardell, James L.'

_publ_section_title
;
 Three isomeric <i>N</i>-(nitrophenyl)succinimides: isolated molecules,
 hydrogen-bonded sheets and a hydrogen-bonded three-dimensional
 framework
;
_journal_issue 4
_journal_name_full 'Acta Crystallographica Section C'
_journal_page_first o216
_journal_page_last o220
_journal_paper_doi 10.1107/S0108270105004798
_journal_volume 61
_journal_year 2005
_chemical_formula_iupac 'C10 H8 N2 O4'
_chemical_formula_moiety 'C10 H8 N2 O4'
_chemical_formula_sum 'C10 H8 N2 O4'
_chemical_formula_weight 220.18
_chemical_name_systematic
;
N-(4-Nitrophenyl)phthalimide
;
_space_group_IT_number 15
_symmetry_cell_setting monoclinic
_symmetry_space_group_name_Hall '-C 2yc'
_symmetry_space_group_name_H-M 'C 1 2/c 1'
_atom_sites_solution_hydrogens geom
_atom_sites_solution_primary direct
_atom_sites_solution_secondary difmap
_cell_angle_alpha 90.00
_cell_angle_beta 108.135(16)
_cell_angle_gamma 90.00
_cell_formula_units_Z 4
_cell_length_a 10.3731(19)
_cell_length_b 11.590(2)
_cell_length_c 7.9761(18)
_cell_measurement_reflns_used 1054
_cell_measurement_temperature 120(2)
_cell_measurement_theta_max 27.59
_cell_measurement_theta_min 3.34
_cell_volume 911.3(3)
_computing_cell_refinement 'DENZO (Otwinowski & Minor, 1997) and COLLECT'
_computing_data_collection 'COLLECT (Hooft, 1999)'
_computing_data_reduction 'DENZO and COLLECT'
_computing_molecular_graphics 'PLATON (Spek, 2003)'
_computing_publication_material 'SHELXL97 and  PRPKAPPA (Ferguson, 1999)'
_computing_structure_refinement 'OSCAIL and SHELXL97 (Sheldrick, 1997)'
_computing_structure_solution 'OSCAIL (McArdle, 2003) and SHELXS97 (Sheldrick, 1997)'
_diffrn_ambient_temperature 120(2)
_diffrn_detector_area_resol_mean 9.091
_diffrn_measured_fraction_theta_full 0.998
_diffrn_measured_fraction_theta_max 0.998
_diffrn_measurement_device_type 'Nonius KappaCCD'
_diffrn_measurement_method '\f and \w scans'
_diffrn_radiation_monochromator graphite
_diffrn_radiation_source 'Bruker-Nonius FR91 rotating anode'
_diffrn_radiation_type 'Mo K\a'
_diffrn_radiation_wavelength 0.71073
_diffrn_reflns_av_R_equivalents 0.0949
_diffrn_reflns_av_sigmaI/netI 0.0574
_diffrn_reflns_limit_h_max 13
_diffrn_reflns_limit_h_min -13
_diffrn_reflns_limit_k_max 15
_diffrn_reflns_limit_k_min -15
_diffrn_reflns_limit_l_max 10
_diffrn_reflns_limit_l_min -10
_diffrn_reflns_number 9627
_diffrn_reflns_theta_full 27.59
_diffrn_reflns_theta_max 27.59
_diffrn_reflns_theta_min 3.34
_diffrn_standards_decay_% nil
_exptl_absorpt_coefficient_mu 0.127
_exptl_absorpt_correction_T_max 0.996
_exptl_absorpt_correction_T_min 0.974
_exptl_absorpt_correction_type multi-scan
_exptl_absorpt_process_details '(SADABS; Sheldrick, 2003)'
_exptl_crystal_colour colourless
_exptl_crystal_density_diffrn 1.605
_exptl_crystal_density_method 'not measured'
_exptl_crystal_description lath
_exptl_crystal_F_000 456
_exptl_crystal_size_max 0.25
_exptl_crystal_size_mid 0.11
_exptl_crystal_size_min 0.03
_refine_diff_density_max 0.254
_refine_diff_density_min -0.297
_refine_ls_extinction_method none
_refine_ls_goodness_of_fit_ref 1.062
_refine_ls_hydrogen_treatment constr
_refine_ls_matrix_type full
_refine_ls_number_parameters 75
_refine_ls_number_reflns 1054
_refine_ls_number_restraints 0
_refine_ls_restrained_S_all 1.062
_refine_ls_R_factor_all 0.1057
_refine_ls_R_factor_gt 0.0578
_refine_ls_shift/su_max 0.000
_refine_ls_shift/su_mean 0.000
_refine_ls_structure_factor_coef Fsqd
_refine_ls_weighting_details 'w=1/[\s^2^(Fo^2^)+(0.0889P)^2^+0.3380P] where P=(Fo^2^+2Fc^2^)/3'
_refine_ls_weighting_scheme calc
_refine_ls_wR_factor_gt 0.1456
_refine_ls_wR_factor_ref 0.1666
_reflns_number_gt 690
_reflns_number_total 1054
_reflns_threshold_expression I>2\s(I)
_cod_data_source_file sk1817.cif
_cod_data_source_block III
_cod_depositor_comments
;
The following automatic conversions were performed:

'_exptl_absorpt_correction_type' value 'Multi-scan' changed to
'multi-scan' according to
/home/saulius/struct/CIF-dictionaries/cif_core.dic dictionary named
'cif_core.dic' version 2.4.1 from 2010-06-29.

Automatic conversion script
Id: cif_fix_values 1715 2011-07-08 13:25:40Z adriana 
;
_cod_original_sg_symbol_H-M 'C 2/c'
_cod_database_code 2014888
_cod_database_fobs_code 2014888

loop_
_symmetry_equiv_pos_as_xyz
'x, y, z'
'-x, y, -z+1/2'
'-x, -y, -z'
'x, -y, z+1/2'
'x+1/2, y+1/2, z'
'-x+1/2, y+1/2, -z+1/2'
'-x+1/2, -y+1/2, -z'
'x+1/2, -y+1/2, z+1/2'

loop_
_atom_site_label
_atom_site_fract_x
_atom_site_fract_y
_atom_site_fract_z
_atom_site_U_iso_or_equiv
_atom_site_adp_type
_atom_site_calc_flag
_atom_site_refinement_flags
_atom_site_occupancy
_atom_site_disorder_assembly
_atom_site_disorder_group
_atom_site_type_symbol
N1 0.5000 0.3039(2) 0.7500 0.0312(7) Uani d S 1 . . N
C1 0.3822(3) 0.2363(2) 0.7179(3) 0.0317(6) Uani d . 1 . . C
O1 0.27027(16) 0.27500(13) 0.6969(2) 0.0361(5) Uani d . 1 . . O
C2 0.4229(2) 0.11216(19) 0.7119(3) 0.0346(6) Uani d . 1 . . C
C11 0.5000 0.4274(3) 0.7500 0.0286(8) Uani d S 1 . . C
C12 0.4011(2) 0.4868(2) 0.6205(3) 0.0318(6) Uani d . 1 . . C
C13 0.4002(2) 0.6061(2) 0.6206(3) 0.0320(6) Uani d . 1 . . C
C14 0.5000 0.6629(3) 0.7500 0.0303(8) Uani d S 1 . . C
N14 0.5000 0.7896(2) 0.7500 0.0332(7) Uani d S 1 . . N
O41 0.44363(17) 0.84004(14) 0.6103(2) 0.0394(5) Uani d . 1 . . O
H2A 0.3937 0.0831 0.5891 0.042 Uiso calc R 1 . . H
H2B 0.3820 0.0632 0.7837 0.042 Uiso calc R 1 . . H
H12 0.3343 0.4455 0.5320 0.038 Uiso calc R 1 . . H
H13 0.3327 0.6479 0.5339 0.038 Uiso calc R 1 . . H

loop_
_atom_site_aniso_label
_atom_site_aniso_U_11
_atom_site_aniso_U_22
_atom_site_aniso_U_33
_atom_site_aniso_U_12
_atom_site_aniso_U_13
_atom_site_aniso_U_23
N1 0.0323(16) 0.0273(14) 0.0343(16) 0.000 0.0108(13) 0.000
C1 0.0342(14) 0.0313(13) 0.0297(13) -0.0023(11) 0.0100(10) 0.0021(10)
O1 0.0322(10) 0.0338(10) 0.0442(11) -0.0003(7) 0.0146(8) 0.0014(7)
C2 0.0374(14) 0.0278(13) 0.0406(14) -0.0030(10) 0.0148(12) 0.0001(11)
C11 0.0296(18) 0.0231(16) 0.0372(18) 0.000 0.0164(15) 0.000
C12 0.0307(13) 0.0288(13) 0.0365(14) -0.0022(10) 0.0116(11) -0.0030(10)
C13 0.0327(13) 0.0316(13) 0.0335(13) 0.0027(10) 0.0128(11) 0.0033(10)
C14 0.0339(19) 0.0241(17) 0.0367(19) 0.000 0.0168(15) 0.000
N14 0.0318(16) 0.0330(16) 0.0374(18) 0.000 0.0146(14) 0.000
O41 0.0467(12) 0.0302(10) 0.0416(10) 0.0021(8) 0.0141(8) 0.0055(8)

loop_
_atom_type_symbol
_atom_type_description
_atom_type_scat_dispersion_real
_atom_type_scat_dispersion_imag
_atom_type_scat_source
C C 0.0033 0.0016 'International Tables Vol C Tables 4.2.6.8 and 6.1.1.4'
H H 0.0000 0.0000 'International Tables Vol C Tables 4.2.6.8 and 6.1.1.4'
N N 0.0061 0.0033 'International Tables Vol C Tables 4.2.6.8 and 6.1.1.4'
O O 0.0106 0.0060 'International Tables Vol C Tables 4.2.6.8 and 6.1.1.4'

loop_
_geom_angle_atom_site_label_1
_geom_angle_atom_site_label_2
_geom_angle_atom_site_label_3
_geom_angle_site_symmetry_1
_geom_angle_site_symmetry_3
_geom_angle
_geom_angle_publ_flag
C1 N1 C1 . 2_656 112.3(3) no
C1 N1 C11 . . 123.86(13) no
C1 N1 C11 2_656 . 123.86(14) no
O1 C1 N1 . . 124.2(2) no
O1 C1 C2 . . 128.2(2) no
N1 C1 C2 . . 107.6(2) no
C1 C2 C2 . 2_656 104.89(13) no
C1 C2 H2A . . 110.8 no
C1 C2 H2B . . 110.8 no
H2A C2 H2B . . 108.8 no
C12 C11 C12 2_656 . 120.7(3) no
C12 C11 N1 . . 119.67(15) no
C13 C12 C11 . . 119.9(2) no
C13 C12 H12 . . 120.1 no
C11 C12 H12 . . 120.1 no
C14 C13 C12 . . 118.3(2) no
C14 C13 H13 . . 120.9 no
C12 C13 H13 . . 120.9 no
C13 C14 C13 . 2_656 123.0(3) no
C13 C14 N14 . . 118.48(15) no
O41 N14 O41 2_656 . 123.3(3) no
O41 N14 C14 . . 118.34(14) no

loop_
_geom_bond_atom_site_label_1
_geom_bond_atom_site_label_2
_geom_bond_site_symmetry_2
_geom_bond_distance
_geom_bond_publ_flag
N1 C1 . 1.406(3) no
N1 C11 . 1.431(4) no
C1 O1 . 1.207(3) no
C1 C2 . 1.505(3) no
C2 C2 2_656 1.524(5) no
C2 H2A . 0.99 no
C2 H2B . 0.99 no
C11 C12 . 1.390(3) no
C12 C13 . 1.383(3) no
C12 H12 . 0.95 no
C13 C14 . 1.380(3) no
C13 H13 . 0.95 no
C14 N14 . 1.467(4) no
N14 O41 . 1.233(2) no

loop_
_geom_torsion_atom_site_label_1
_geom_torsion_atom_site_label_2
_geom_torsion_atom_site_label_3
_geom_torsion_atom_site_label_4
_geom_torsion_site_symmetry_1
_geom_torsion_site_symmetry_4
_geom_torsion
_geom_torsion_publ_flag
C1 N1 C1 O1 2_656 . 175.7(3) no
C11 N1 C1 O1 . . -4.3(3) no
C1 N1 C1 C2 2_656 . -5.42(12) no
C11 N1 C1 C2 . . 174.58(12) no
O1 C1 C2 C2 . 2_656 -167.5(3) no
N1 C1 C2 C2 . 2_656 13.7(3) no
C1 N1 C11 C12 . 2_656 137.66(16) no
C1 N1 C11 C12 . . -42.34(16) no
C12 C11 C12 C13 2_656 . -0.41(15) no
N1 C11 C12 C13 . . 179.59(15) no
C11 C12 C13 C14 . . 0.8(3) no
C12 C13 C14 C13 . 2_656 -0.40(15) no
C12 C13 C14 N14 . . 179.60(15) no
C13 C14 N14 O41 . 2_656 156.63(14) no
C13 C14 N14 O41 . . -23.37(14) no
